data_1507341
loop_
_publ_author_name
'Culbertson, Sean M.'
'Enright, Gary D.'
'Ingold, K. U.'

_publ_section_title
;
 Synthesis of a novel radical trapping and carbonyl group trapping
 anti-AGE agent: a pyridoxamine analogue for inhibiting advanced glycation
 (AGE) and lipoxidation (ALE) end products.
;
_journal_issue 15
_journal_name_full 'Organic letters'
_journal_page_first 2659
_journal_page_last 2662
_journal_paper_doi 10.1021/ol0348147
_journal_volume 5
_journal_year 2003
_chemical_formula_sum 'C16 H30 N2 O3 Si'
_chemical_formula_weight 326.51
_chemical_name_systematic
; 
 6-dimethylaminopyridoxine-a4-(tert-butyldimethylsilyl ether) 
;
_space_group_IT_number 14
_symmetry_cell_setting monoclinic
_symmetry_space_group_name_Hall '-P 2ybc'
_symmetry_space_group_name_H-M 'P 1 21/c 1'
_atom_sites_solution_hydrogens geom
_atom_sites_solution_primary direct
_atom_sites_solution_secondary difmap
_audit_creation_method SHELXL-97
_cell_angle_alpha 90.00
_cell_angle_beta 118.437(10)
_cell_angle_gamma 90.00
_cell_formula_units_Z 4
_cell_length_a 15.6916(12)
_cell_length_b 8.0862(6)
_cell_length_c 16.9360(18)
_cell_measurement_temperature 173(2)
_cell_volume 1889.6(3)
_computing_structure_refinement 'SHELXL-97 (Sheldrick, 1997)'
_computing_structure_solution 'SHELXS-97 (Sheldrick, 1990)'
_diffrn_ambient_temperature 173(2)
_diffrn_measured_fraction_theta_full 0.995
_diffrn_measured_fraction_theta_max 0.995
_diffrn_radiation_monochromator graphite
_diffrn_radiation_source 'fine-focus sealed tube'
_diffrn_radiation_type MoK\a
_diffrn_radiation_wavelength 0.71073
_diffrn_reflns_av_R_equivalents 0.0349
_diffrn_reflns_av_sigmaI/netI 0.0319
_diffrn_reflns_limit_h_max 21
_diffrn_reflns_limit_h_min -21
_diffrn_reflns_limit_k_max 11
_diffrn_reflns_limit_k_min -11
_diffrn_reflns_limit_l_max 23
_diffrn_reflns_limit_l_min -23
_diffrn_reflns_number 23018
_diffrn_reflns_theta_full 29.63
_diffrn_reflns_theta_max 29.63
_diffrn_reflns_theta_min 1.48
_exptl_absorpt_coefficient_mu 0.137
_exptl_absorpt_correction_type multi-scan
_exptl_crystal_density_diffrn 1.148
_exptl_crystal_density_method 'not measured'
_exptl_crystal_F_000 712
_exptl_crystal_size_max 0.20
_exptl_crystal_size_mid 0.15
_exptl_crystal_size_min 0.05
_refine_diff_density_max 0.627
_refine_diff_density_min -0.239
_refine_diff_density_rms 0.049
_refine_ls_extinction_method none
_refine_ls_goodness_of_fit_ref 1.045
_refine_ls_hydrogen_treatment mixed
_refine_ls_matrix_type full
_refine_ls_number_parameters 319
_refine_ls_number_reflns 5306
_refine_ls_number_restraints 0
_refine_ls_restrained_S_all 1.045
_refine_ls_R_factor_all 0.0678
_refine_ls_R_factor_gt 0.0430
_refine_ls_shift/su_max 0.019
_refine_ls_shift/su_mean 0.003
_refine_ls_structure_factor_coef Fsqd
_refine_ls_weighting_details 'calc w=1/[\s^2^(Fo^2^)+(0.0745P)^2^+0.0217P] where P=(Fo^2^+2Fc^2^)/3'
_refine_ls_weighting_scheme calc
_refine_ls_wR_factor_gt 0.1149
_refine_ls_wR_factor_ref 0.1259
_reflns_number_gt 3755
_reflns_number_total 5306
_reflns_threshold_expression >2sigma(I)
_cod_data_source_file ol0348147si20030619_104110.cif
_cod_data_source_block p21c
_cod_depositor_comments
;
The following automatic conversions were performed:

'_exptl_absorpt_correction_type' value 'multiscan' changed to
'multi-scan' according to
/home/saulius/struct/CIF-dictionaries/cif_core.dic dictionary named
'cif_core.dic' version 2.4.1 from 2010-06-29.

Automatic conversion script
Id: cif_fix_values 1715 2011-07-08 13:25:40Z adriana 
;
_cod_original_sg_symbol_H-M P21/c
_cod_database_code 1507341

loop_
_symmetry_equiv_pos_as_xyz
'x, y, z'
'-x, y+1/2, -z+1/2'
'-x, -y, -z'
'x, -y-1/2, z-1/2'

loop_
_atom_site_label
_atom_site_type_symbol
_atom_site_fract_x
_atom_site_fract_y
_atom_site_fract_z
_atom_site_U_iso_or_equiv
_atom_site_adp_type
_atom_site_occupancy
_atom_site_symmetry_multiplicity
_atom_site_calc_flag
Si1 Si 0.34370(3) 0.35583(5) 0.09954(3) 0.03446(13) Uani 1 1 d
O8 O 0.22962(6) 0.32127(13) 0.02574(7) 0.0321(2) Uani 1 1 d
O16 O 0.03032(8) 0.55833(13) -0.18550(7) 0.0319(2) Uani 1 1 d
O21 O 0.07832(7) 0.28535(13) 0.12417(6) 0.0296(2) Uani 1 1 d
N4 N -0.11401(7) 0.16364(13) -0.09578(7) 0.0236(2) Uani 1 1 d
N17 N -0.14137(8) 0.20495(15) -0.24365(7) 0.0264(2) Uani 1 1 d
C1 C 0.05960(8) 0.33690(15) -0.02200(8) 0.0208(2) Uani 1 1 d
C2 C 0.00616(8) 0.31690(15) -0.11510(8) 0.0205(2) Uani 1 1 d
C3 C -0.08168(8) 0.23065(15) -0.14855(8) 0.0209(2) Uani 1 1 d
C5 C -0.06177(9) 0.17924(16) -0.00662(9) 0.0231(3) Uani 1 1 d
C6 C 0.02487(9) 0.26818(16) 0.03267(8) 0.0221(3) Uani 1 1 d
C7 C 0.15458(9) 0.42913(17) 0.01992(10) 0.0250(3) Uani 1 1 d
C9 C 0.37191(17) 0.5783(3) 0.0950(2) 0.0698(7) Uani 1 1 d
C10 C 0.36290(19) 0.3041(4) 0.21373(15) 0.0665(6) Uani 1 1 d
C11 C 0.41488(11) 0.2186(2) 0.06282(12) 0.0438(4) Uani 1 1 d
C12 C 0.39182(17) 0.0373(3) 0.0701(2) 0.0725(7) Uani 1 1 d
C13 C 0.3892(2) 0.2579(5) -0.03418(17) 0.0804(9) Uani 1 1 d
C14 C 0.52399(13) 0.2467(4) 0.1233(2) 0.0678(7) Uani 1 1 d
C15 C 0.04593(10) 0.38284(17) -0.17436(9) 0.0242(3) Uani 1 1 d
C18 C -0.19055(11) 0.3590(2) -0.28909(10) 0.0334(3) Uani 1 1 d
C19 C -0.21350(11) 0.0718(2) -0.26465(11) 0.0362(3) Uani 1 1 d
C20 C -0.10182(12) 0.0987(2) 0.04873(11) 0.0309(3) Uani 1 1 d
H15B H 0.1120(11) 0.3615(18) -0.1485(10) 0.025(4) Uiso 1 1 d
H7B H 0.1508(10) 0.5224(19) -0.0152(10) 0.022(4) Uiso 1 1 d
H15A H 0.0141(10) 0.3308(18) -0.2327(10) 0.020(3) Uiso 1 1 d
H18B H -0.1451(12) 0.450(2) -0.2779(11) 0.031(4) Uiso 1 1 d
H18C H -0.2248(12) 0.337(2) -0.3519(12) 0.033(4) Uiso 1 1 d
H7A H 0.1670(12) 0.469(2) 0.0768(12) 0.034(4) Uiso 1 1 d
H19C H -0.2415(14) 0.055(2) -0.3274(14) 0.052(5) Uiso 1 1 d
H19A H -0.1806(13) -0.037(2) -0.2342(12) 0.041(5) Uiso 1 1 d
H19B H -0.2619(12) 0.103(2) -0.2481(11) 0.036(4) Uiso 1 1 d
H21 H 0.0427(14) 0.327(2) 0.1434(13) 0.048(5) Uiso 1 1 d
H20C H -0.1300(13) 0.178(2) 0.0668(12) 0.041(5) Uiso 1 1 d
H18A H -0.2294(13) 0.393(2) -0.2683(11) 0.037(4) Uiso 1 1 d
H20A H -0.1444(15) 0.008(3) 0.0139(14) 0.055(5) Uiso 1 1 d
H20B H -0.0511(15) 0.048(2) 0.1044(14) 0.053(5) Uiso 1 1 d
H16 H 0.0607(13) 0.601(2) -0.2073(12) 0.043(5) Uiso 1 1 d
H14A H 0.560(2) 0.183(4) 0.1026(18) 0.097(9) Uiso 1 1 d
H12A H 0.323(2) 0.010(3) 0.0338(18) 0.093(8) Uiso 1 1 d
H12B H 0.4279(19) -0.038(3) 0.0510(17) 0.084(8) Uiso 1 1 d
H14B H 0.5468(18) 0.228(4) 0.1902(18) 0.086(8) Uiso 1 1 d
H9B H 0.436(2) 0.598(3) 0.1336(18) 0.086(8) Uiso 1 1 d
H10C H 0.344(2) 0.185(4) 0.210(2) 0.116(11) Uiso 1 1 d
H14C H 0.543(2) 0.369(4) 0.1179(18) 0.101(9) Uiso 1 1 d
H9A H 0.358(2) 0.608(4) 0.035(2) 0.120(13) Uiso 1 1 d
H12C H 0.4062(18) 0.004(3) 0.1365(18) 0.076(8) Uiso 1 1 d
H13A H 0.314(2) 0.249(4) -0.0766(18) 0.097(8) Uiso 1 1 d
H13B H 0.4277(18) 0.186(3) -0.0568(17) 0.088(8) Uiso 1 1 d
H9C H 0.331(2) 0.644(3) 0.1119(17) 0.084(8) Uiso 1 1 d
H10B H 0.426(2) 0.314(3) 0.2593(18) 0.086(8) Uiso 1 1 d
H10A H 0.324(3) 0.366(4) 0.227(2) 0.121(11) Uiso 1 1 d
H13C H 0.402(2) 0.375(5) -0.035(2) 0.124(13) Uiso 1 1 d

loop_
_atom_site_aniso_label
_atom_site_aniso_U_11
_atom_site_aniso_U_22
_atom_site_aniso_U_33
_atom_site_aniso_U_23
_atom_site_aniso_U_13
_atom_site_aniso_U_12
Si1 0.02231(19) 0.0327(2) 0.0401(2) -0.00212(18) 0.00814(16) -0.00036(15)
O8 0.0196(4) 0.0316(5) 0.0404(6) -0.0089(4) 0.0104(4) 0.0026(4)
O16 0.0449(6) 0.0239(5) 0.0421(6) 0.0046(4) 0.0333(5) 0.0028(4)
O21 0.0309(5) 0.0359(6) 0.0214(5) -0.0005(4) 0.0121(4) 0.0058(4)
N4 0.0249(5) 0.0221(6) 0.0285(6) -0.0027(4) 0.0166(4) -0.0010(4)
N17 0.0234(5) 0.0314(6) 0.0239(5) -0.0044(5) 0.0109(4) -0.0001(4)
C1 0.0210(5) 0.0175(6) 0.0255(6) -0.0011(5) 0.0122(5) 0.0025(4)
C2 0.0227(5) 0.0184(6) 0.0239(6) -0.0003(5) 0.0139(5) 0.0020(4)
C3 0.0213(5) 0.0212(6) 0.0214(6) -0.0027(5) 0.0112(5) 0.0023(4)
C5 0.0280(6) 0.0194(6) 0.0271(6) 0.0019(5) 0.0174(5) 0.0040(5)
C6 0.0249(6) 0.0210(6) 0.0216(6) 0.0008(5) 0.0120(5) 0.0059(5)
C7 0.0228(6) 0.0226(7) 0.0291(7) -0.0039(6) 0.0119(5) 0.0004(5)
C9 0.0455(11) 0.0365(11) 0.106(2) -0.0076(12) 0.0186(13) -0.0121(9)
C10 0.0561(13) 0.089(2) 0.0425(11) 0.0024(11) 0.0136(10) 0.0170(12)
C11 0.0248(7) 0.0477(10) 0.0562(10) 0.0036(8) 0.0171(7) 0.0062(6)
C12 0.0492(12) 0.0423(12) 0.128(2) -0.0130(13) 0.0441(14) 0.0058(9)
C13 0.0637(15) 0.119(3) 0.0683(15) 0.0117(15) 0.0397(13) 0.0395(16)
C14 0.0251(8) 0.0765(17) 0.0929(19) 0.0054(14) 0.0211(10) 0.0058(9)
C15 0.0278(6) 0.0231(7) 0.0274(7) -0.0014(5) 0.0178(5) -0.0005(5)
C18 0.0305(7) 0.0418(9) 0.0264(7) 0.0021(6) 0.0124(6) 0.0084(6)
C19 0.0272(7) 0.0455(10) 0.0329(8) -0.0123(7) 0.0120(6) -0.0095(6)
C20 0.0409(8) 0.0270(8) 0.0351(8) 0.0016(6) 0.0265(7) -0.0014(6)

loop_
_atom_type_symbol
_atom_type_description
_atom_type_scat_dispersion_real
_atom_type_scat_dispersion_imag
_atom_type_scat_source
C C 0.0033 0.0016 'International Tables Vol C Tables 4.2.6.8 and 6.1.1.4'
H H 0.0000 0.0000 'International Tables Vol C Tables 4.2.6.8 and 6.1.1.4'
N N 0.0061 0.0033 'International Tables Vol C Tables 4.2.6.8 and 6.1.1.4'
O O 0.0106 0.0060 'International Tables Vol C Tables 4.2.6.8 and 6.1.1.4'
Si Si 0.0817 0.0704 'International Tables Vol C Tables 4.2.6.8 and 6.1.1.4'

loop_
_geom_angle_atom_site_label_1
_geom_angle_atom_site_label_2
_geom_angle_atom_site_label_3
_geom_angle
O8 Si1 C10 109.30(10)
O8 Si1 C9 109.03(9)
C10 Si1 C9 109.69(15)
O8 Si1 C11 104.55(6)
C10 Si1 C11 112.61(10)
C9 Si1 C11 111.47(11)
C7 O8 Si1 120.68(8)
C3 N4 C5 119.58(11)
C3 N17 C18 111.19(11)
C3 N17 C19 112.93(11)
C18 N17 C19 109.84(12)
C6 C1 C2 119.24(11)
C6 C1 C7 119.72(11)
C2 C1 C7 121.03(11)
C1 C2 C3 117.36(11)
C1 C2 C15 119.54(11)
C3 C2 C15 123.07(11)
N4 C3 C2 123.07(11)
N4 C3 N17 115.95(11)
C2 C3 N17 120.94(11)
N4 C5 C6 121.40(11)
N4 C5 C20 116.73(12)
C6 C5 C20 121.86(12)
O21 C6 C1 119.16(11)
O21 C6 C5 121.53(11)
C1 C6 C5 119.28(11)
O8 C7 C1 109.12(11)
C13 C11 C12 109.5(2)
C13 C11 C14 109.02(19)
C12 C11 C14 108.62(18)
C13 C11 Si1 109.87(13)
C12 C11 Si1 109.81(13)
C14 C11 Si1 109.95(15)
O16 C15 C2 109.72(10)

loop_
_geom_bond_atom_site_label_1
_geom_bond_atom_site_label_2
_geom_bond_distance
Si1 O8 1.6473(10)
Si1 C10 1.858(2)
Si1 C9 1.863(2)
Si1 C11 1.8780(17)
O8 C7 1.4305(15)
O16 C15 1.4371(17)
O21 C6 1.3734(15)
N4 C3 1.3348(16)
N4 C5 1.3376(17)
N17 C3 1.4415(16)
N17 C18 1.4745(19)
N17 C19 1.4776(19)
C1 C6 1.3940(17)
C1 C2 1.3987(17)
C1 C7 1.5079(17)
C2 C3 1.4012(17)
C2 C15 1.5092(17)
C5 C6 1.3953(18)
C5 C20 1.5028(18)
C11 C13 1.527(3)
C11 C12 1.529(3)
C11 C14 1.537(2)

loop_
_cod_related_entry_id
_cod_related_entry_code
_cod_related_entry_database
1 21157448 ChemSpider
